data_4125151
loop_
_publ_author_name
'Dziedzic, Rafal M.'
'Saleh, Liban M. A.'
'Axtell, Jonathan C.'
'Martin, Joshua L.'
'Stevens, Simone L.'
'Royappa, A. Timothy'
'Rheingold, Arnold L.'
'Spokoyny, Alexander M.'

_publ_section_title
;
 B-N, B-O, and B-CN Bond Formation via Palladium-Catalyzed Cross-Coupling
 of B-Bromo-Carboranes.
;
_journal_issue 29
_journal_name_full 'Journal of the American Chemical Society'
_journal_page_first 9081
_journal_page_last 9084
_journal_paper_doi 10.1021/jacs.6b05505
_journal_volume 138
_journal_year 2016
_chemical_formula_moiety 'C10 H20 B10 O'
_chemical_formula_sum 'C10 H20 B10 O'
_chemical_formula_weight 264.36
_space_group_crystal_system monoclinic
_space_group_IT_number 14
_space_group_name_Hall '-P 2yn'
_space_group_name_H-M_alt 'P 1 21/n 1'
_symmetry_space_group_name_Hall '-P 2yn'
_symmetry_space_group_name_H-M 'P 1 21/n 1'
_atom_sites_solution_hydrogens geom
_audit_creation_date 2016-01-08
_audit_creation_method
;
Olex2 1.2-beta
(compiled 2015.11.10 svn.r3248 for OlexSys, GUI svn.r5133)
;
_cell_angle_alpha 90
_cell_angle_beta 94.794(4)
_cell_angle_gamma 90
_cell_formula_units_Z 4
_cell_length_a 8.6489(5)
_cell_length_b 13.1773(8)
_cell_length_c 13.8649(11)
_cell_measurement_reflns_used 2573
_cell_measurement_temperature 100
_cell_measurement_theta_max 27.86
_cell_measurement_theta_min 2.678
_cell_volume 1574.64(18)
_computing_cell_refinement 'SAINT v8.34A (Bruker, 2013)'
_computing_data_collection 'APEX2 v2013.6-2 (Bruker, 2013)'
_computing_data_reduction 'SAINT v8.34A (Bruker, 2013)'
_computing_molecular_graphics 'Olex2 (Dolomanov et al., 2009)'
_computing_publication_material 'Olex2 (Dolomanov et al., 2009)'
_computing_structure_refinement 'ShelXL (Sheldrick, 2015)'
_computing_structure_solution 'XT (Sheldrick, 2015)'
_diffrn_ambient_temperature 100.0
_diffrn_detector 'Bruker APEX-II CCD'
_diffrn_detector_area_resol_mean 7.9
_diffrn_detector_type 'CCD Area Detector'
_diffrn_measured_fraction_theta_full 0.965
_diffrn_measured_fraction_theta_max 0.944
_diffrn_measurement_device 'Kappa Four-Circle Diffractometer'
_diffrn_measurement_device_type 'Bruker APEX II Ultra'
_diffrn_measurement_method '\f and \w scans'
_diffrn_radiation_monochromator 'Double Bounce Multilayer Mirrors'
_diffrn_radiation_probe x-ray
_diffrn_radiation_type MoK\a
_diffrn_radiation_wavelength 0.71073
_diffrn_reflns_av_R_equivalents 0.0509
_diffrn_reflns_av_unetI/netI 0.0616
_diffrn_reflns_Laue_measured_fraction_full 0.965
_diffrn_reflns_Laue_measured_fraction_max 0.944
_diffrn_reflns_limit_h_max 10
_diffrn_reflns_limit_h_min -11
_diffrn_reflns_limit_k_max 17
_diffrn_reflns_limit_k_min -17
_diffrn_reflns_limit_l_max 17
_diffrn_reflns_limit_l_min -18
_diffrn_reflns_number 8049
_diffrn_reflns_point_group_measured_fraction_full 0.965
_diffrn_reflns_point_group_measured_fraction_max 0.944
_diffrn_reflns_theta_full 25.242
_diffrn_reflns_theta_max 28.412
_diffrn_reflns_theta_min 2.136
_diffrn_source 'Micro Focus Rotating Anode'
_diffrn_source_type 'Bruker TXS'
_diffrn_standards_number 0
_exptl_absorpt_coefficient_mu 0.057
_exptl_absorpt_correction_T_max 0.799
_exptl_absorpt_correction_T_min 0.756
_exptl_absorpt_correction_type multi-scan
_exptl_absorpt_process_details
;
 TWINABS-2012/1 (Bruker,2012) was used for absorption correction.
 
For component 1:
 wR2(int) was 0.1469 before and 0.0554 after correction.
 The Ratio of minimum to maximum transmission not present.
 The \l/2 correction factor is Not present
 
For component 2:
 wR2(int) was 0.1528 before and 0.0727 after correction.
 The Ratio of minimum to maximum transmission not present.
 The \l/2 correction factor is Not present
;
_exptl_crystal_colour colourless
_exptl_crystal_colour_primary colourless
_exptl_crystal_density_diffrn 1.115
_exptl_crystal_description plate
_exptl_crystal_F_000 552
_exptl_crystal_size_max 0.28
_exptl_crystal_size_mid 0.24
_exptl_crystal_size_min 0.1
_refine_diff_density_max 0.284
_refine_diff_density_min -0.250
_refine_diff_density_rms 0.053
_refine_ls_extinction_method none
_refine_ls_goodness_of_fit_ref 1.078
_refine_ls_hydrogen_treatment constr
_refine_ls_matrix_type full
_refine_ls_number_parameters 192
_refine_ls_number_reflns 3743
_refine_ls_number_restraints 0
_refine_ls_restrained_S_all 1.078
_refine_ls_R_factor_all 0.0963
_refine_ls_R_factor_gt 0.0694
_refine_ls_shift/su_max 0.001
_refine_ls_shift/su_mean 0.000
_refine_ls_structure_factor_coef Fsqd
_refine_ls_weighting_details 'w=1/[\s^2^(Fo^2^)+(0.1000P)^2^+0.5220P] where P=(Fo^2^+2Fc^2^)/3'
_refine_ls_weighting_scheme calc
_refine_ls_wR_factor_gt 0.2004
_refine_ls_wR_factor_ref 0.2206
_reflns_Friedel_coverage 0.000
_reflns_number_gt 2551
_reflns_number_total 3743
_reflns_threshold_expression 'I > 2\s(I)'
_cod_data_source_file ja6b05505_si_002.cif
_cod_data_source_block spok04_a
_cod_depositor_comments
;
The following automatic conversions were performed:

'_diffrn_radiation_probe' value 'X-ray' changed to 'x-ray' according
to
/usr/data/users/saulius/crontab/automatic-downloads/rss-feeds/ACS/lib/dictionaries/cif_core.dic
dictionary named 'cif_core.dic' version 2.4.2 from 2011-04-26.

Automatic conversion script
Id: cif_fix_values 4268 2015-11-12 08:31:59Z antanas 

 Adding full bibliography for 4125150--4125156.cif.
;
_cod_database_code 4125151
_shelx_space_group_comment
;
The symmetry employed for this shelxl refinement is uniquely defined
by the following loop, which should always be used as a source of
symmetry information in preference to the above space-group names.
They are only intended as comments.
;
_shelx_estimated_absorpt_t_max 0.994
_shelx_estimated_absorpt_t_min 0.984
_olex2_refinement_description
;
1. Fixed Uiso
 At 1.2 times of:
  All B(H) groups, All C(H) groups
 At 1.5 times of:
  All C(H,H,H) groups
2.a Aromatic/amide H refined with riding coordinates:
 C4(H4), C6(H6), C8(H8)
2.b Idealised Me refined as rotating group:
 C9(H9A,H9B,H9C), C10(H10A,H10B,H10C)
2.c Boron cage BH refined with riding coordinates:
 C1(H1), C2(H2), B2(H2A), B3(H3), B4(H4A), B5(H5), B6(H6A), B7(H7), B8(H8A),
 B9(H9), B10(H10)
;
_shelx_shelxl_version_number 2014/7
_olex2_submission_special_instructions 'No special instructions were received'

loop_
_space_group_symop_operation_xyz
'x, y, z'
'-x+1/2, y+1/2, -z+1/2'
'-x, -y, -z'
'x-1/2, -y-1/2, z-1/2'

loop_
_atom_site_label
_atom_site_type_symbol
_atom_site_fract_x
_atom_site_fract_y
_atom_site_fract_z
_atom_site_U_iso_or_equiv
_atom_site_adp_type
_atom_site_occupancy
_atom_site_site_symmetry_order
_atom_site_calc_flag
_atom_site_refinement_flags_posn
O1 O 0.52808(18) 0.75441(11) 0.74259(13) 0.0516(5) Uani 1 1 d .
C1 C 0.0698(3) 0.68419(17) 0.7325(2) 0.0541(7) Uani 1 1 d .
H1 H -0.0023 0.6162 0.7473 0.065 Uiso 1 1 calc R
C2 C 0.1046(3) 0.88008(17) 0.74154(19) 0.0514(6) Uani 1 1 d .
H2 H 0.0584 0.9554 0.7631 0.062 Uiso 1 1 calc R
C3 C 0.6047(2) 0.66246(15) 0.73934(16) 0.0394(5) Uani 1 1 d .
C4 C 0.6268(3) 0.61757(16) 0.65140(17) 0.0441(5) Uani 1 1 d .
H4 H 0.5836 0.6475 0.5929 0.053 Uiso 1 1 calc R
C5 C 0.7125(2) 0.52871(16) 0.64894(16) 0.0428(5) Uani 1 1 d .
C6 C 0.7755(2) 0.48682(15) 0.73534(16) 0.0408(5) Uani 1 1 d .
H6 H 0.8354 0.4265 0.7338 0.049 Uiso 1 1 calc R
C7 C 0.7528(2) 0.53115(16) 0.82409(16) 0.0415(5) Uani 1 1 d .
C8 C 0.6658(2) 0.62037(16) 0.82481(16) 0.0417(5) Uani 1 1 d .
H8 H 0.6488 0.6520 0.8846 0.050 Uiso 1 1 calc R
C9 C 0.7387(4) 0.4786(2) 0.5536(2) 0.0655(8) Uani 1 1 d .
H9A H 0.7392 0.4047 0.5617 0.098 Uiso 1 1 calc GR
H9B H 0.8386 0.5007 0.5324 0.098 Uiso 1 1 calc GR
H9C H 0.6552 0.4980 0.5049 0.098 Uiso 1 1 calc GR
C10 C 0.8221(3) 0.4854(2) 0.9173(2) 0.0635(7) Uani 1 1 d .
H10A H 0.8902 0.5351 0.9520 0.095 Uiso 1 1 calc GR
H10B H 0.8823 0.4250 0.9031 0.095 Uiso 1 1 calc GR
H10C H 0.7388 0.4663 0.9575 0.095 Uiso 1 1 calc GR
B1 B 0.3656(3) 0.76094(17) 0.72725(19) 0.0393(5) Uani 1 1 d .
B2 B 0.2374(3) 0.66380(17) 0.68068(19) 0.0416(6) Uani 1 1 d .
H2A H 0.2818 0.5876 0.6601 0.050 Uiso 1 1 calc R
B3 B 0.2359(4) 0.6999(2) 0.8039(2) 0.0524(7) Uani 1 1 d .
H3 H 0.2785 0.6481 0.8645 0.063 Uiso 1 1 calc R
B4 B 0.2609(3) 0.8332(2) 0.8096(2) 0.0511(7) Uani 1 1 d .
H4A H 0.3212 0.8720 0.8741 0.061 Uiso 1 1 calc R
B5 B 0.2764(3) 0.87789(17) 0.6905(2) 0.0443(6) Uani 1 1 d .
H5 H 0.3474 0.9466 0.6765 0.053 Uiso 1 1 calc R
B6 B 0.2614(3) 0.77345(18) 0.60982(19) 0.0429(6) Uani 1 1 d .
H6A H 0.3229 0.7713 0.5419 0.051 Uiso 1 1 calc R
B7 B 0.0993(3) 0.8529(2) 0.6210(2) 0.0518(7) Uani 1 1 d .
H7 H 0.0532 0.9049 0.5614 0.062 Uiso 1 1 calc R
B8 B 0.0754(3) 0.7210(2) 0.6145(2) 0.0520(7) Uani 1 1 d .
H8A H 0.0127 0.6827 0.5505 0.062 Uiso 1 1 calc R
B9 B 0.0745(4) 0.7799(2) 0.8130(3) 0.0622(9) Uani 1 1 d .
H9 H 0.0103 0.7821 0.8799 0.075 Uiso 1 1 calc R
B10 B -0.0241(3) 0.7922(2) 0.6968(3) 0.0581(8) Uani 1 1 d .
H10 H -0.1531 0.8024 0.6872 0.070 Uiso 1 1 calc R

loop_
_atom_site_aniso_label
_atom_site_aniso_U_11
_atom_site_aniso_U_22
_atom_site_aniso_U_33
_atom_site_aniso_U_23
_atom_site_aniso_U_13
_atom_site_aniso_U_12
O1 0.0409(8) 0.0319(8) 0.0803(13) -0.0084(7) -0.0042(8) 0.0010(6)
C1 0.0520(13) 0.0398(12) 0.0743(18) -0.0083(11) 0.0276(12) -0.0133(10)
C2 0.0419(11) 0.0386(11) 0.0762(18) -0.0139(11) 0.0211(11) -0.0029(9)
C3 0.0328(9) 0.0310(9) 0.0545(13) -0.0039(9) 0.0039(8) -0.0031(8)
C4 0.0469(12) 0.0410(11) 0.0442(13) 0.0037(9) 0.0019(9) -0.0048(9)
C5 0.0446(11) 0.0417(11) 0.0439(12) -0.0061(9) 0.0145(9) -0.0086(9)
C6 0.0315(10) 0.0379(10) 0.0543(14) 0.0001(9) 0.0110(9) -0.0005(8)
C7 0.0312(9) 0.0469(12) 0.0461(13) -0.0006(9) 0.0012(8) -0.0024(8)
C8 0.0356(10) 0.0458(11) 0.0438(12) -0.0114(9) 0.0047(8) -0.0021(8)
C9 0.0860(19) 0.0629(16) 0.0510(16) -0.0123(12) 0.0253(14) -0.0053(14)
C10 0.0580(16) 0.0771(18) 0.0535(16) 0.0042(13) -0.0073(12) 0.0101(13)
B1 0.0417(12) 0.0303(11) 0.0469(14) -0.0052(9) 0.0099(10) -0.0032(9)
B2 0.0435(12) 0.0315(11) 0.0509(15) -0.0071(10) 0.0111(10) -0.0023(9)
B3 0.0666(17) 0.0453(14) 0.0475(16) 0.0005(12) 0.0178(13) -0.0062(12)
B4 0.0581(15) 0.0441(14) 0.0522(16) -0.0162(12) 0.0107(12) -0.0009(12)
B5 0.0375(12) 0.0314(11) 0.0654(17) -0.0009(11) 0.0131(11) 0.0002(9)
B6 0.0423(12) 0.0426(13) 0.0449(14) 0.0000(10) 0.0105(10) 0.0036(10)
B7 0.0436(13) 0.0446(14) 0.0674(19) 0.0013(13) 0.0066(12) 0.0056(11)
B8 0.0431(14) 0.0489(15) 0.0639(18) -0.0142(13) 0.0038(12) -0.0009(11)
B9 0.0696(19) 0.0546(16) 0.068(2) -0.0132(14) 0.0394(16) -0.0087(14)
B10 0.0406(13) 0.0465(14) 0.090(2) -0.0154(14) 0.0207(14) -0.0055(11)

loop_
_atom_type_symbol
_atom_type_description
_atom_type_scat_dispersion_real
_atom_type_scat_dispersion_imag
_atom_type_scat_source
C C 0.0033 0.0016 'International Tables Vol C Tables 4.2.6.8 and 6.1.1.4'
H H 0.0000 0.0000 'International Tables Vol C Tables 4.2.6.8 and 6.1.1.4'
B B 0.0013 0.0007 'International Tables Vol C Tables 4.2.6.8 and 6.1.1.4'
O O 0.0106 0.0060 'International Tables Vol C Tables 4.2.6.8 and 6.1.1.4'

loop_
_geom_angle_atom_site_label_1
_geom_angle_atom_site_label_2
_geom_angle_atom_site_label_3
_geom_angle
C3 O1 B1 121.59(16)
B2 C1 H1 117.5
B2 C1 B8 62.97(15)
B2 C1 B10 114.61(18)
B3 C1 H1 116.7
B3 C1 B2 63.34(16)
B3 C1 B8 115.84(17)
B3 C1 B10 115.61(18)
B8 C1 H1 117.6
B9 C1 H1 117.4
B9 C1 B2 115.25(18)
B9 C1 B3 63.02(18)
B9 C1 B8 114.92(19)
B9 C1 B10 63.14(19)
B10 C1 H1 117.7
B10 C1 B8 62.17(17)
B4 C2 H2 117.3
B4 C2 B7 115.03(17)
B5 C2 H2 118.1
B5 C2 B4 62.72(15)
B5 C2 B7 62.71(15)
B7 C2 H2 117.8
B9 C2 H2 117.5
B9 C2 B4 62.82(18)
B9 C2 B5 114.54(19)
B9 C2 B7 114.79(19)
B9 C2 B10 63.19(19)
B10 C2 H2 117.8
B10 C2 B4 115.14(19)
B10 C2 B5 114.10(18)
B10 C2 B7 62.16(17)
C4 C3 O1 120.4(2)
C8 C3 O1 118.45(19)
C8 C3 C4 121.09(19)
C3 C4 H4 120.1
C3 C4 C5 119.8(2)
C5 C4 H4 120.1
C4 C5 C6 119.08(19)
C4 C5 C9 120.6(2)
C6 C5 C9 120.3(2)
C5 C6 H6 119.3
C5 C6 C7 121.48(19)
C7 C6 H6 119.3
C6 C7 C8 118.4(2)
C6 C7 C10 121.1(2)
C8 C7 C10 120.5(2)
C3 C8 C7 120.17(19)
C3 C8 H8 119.9
C7 C8 H8 119.9
C5 C9 H9A 109.5
C5 C9 H9B 109.5
C5 C9 H9C 109.5
H9A C9 H9B 109.5
H9A C9 H9C 109.5
H9B C9 H9C 109.5
C7 C10 H10A 109.5
C7 C10 H10B 109.5
C7 C10 H10C 109.5
H10A C10 H10B 109.5
H10A C10 H10C 109.5
H10B C10 H10C 109.5
O1 B1 B2 126.54(17)
O1 B1 B3 123.2(2)
O1 B1 B4 119.2(2)
O1 B1 B5 120.02(17)
O1 B1 B6 124.08(19)
B2 B1 B3 59.49(14)
B2 B1 B4 106.34(16)
B2 B1 B6 59.22(14)
B3 B1 B6 106.59(18)
B4 B1 B3 59.13(15)
B4 B1 B6 106.64(18)
B5 B1 B2 106.11(18)
B5 B1 B3 106.23(17)
B5 B1 B4 59.40(15)
B5 B1 B6 59.32(15)
C1 B2 B1 105.17(16)
C1 B2 H2A 125.1
C1 B2 B3 58.21(15)
C1 B2 B6 104.49(17)
C1 B2 B8 59.02(16)
B1 B2 H2A 121.4
B3 B2 B1 60.81(14)
B3 B2 H2A 121.1
B3 B2 B8 108.32(18)
B6 B2 B1 61.02(14)
B6 B2 H2A 122.1
B6 B2 B3 109.04(17)
B6 B2 B8 59.40(15)
B8 B2 B1 108.85(17)
B8 B2 H2A 121.4
C1 B3 B1 104.5(2)
C1 B3 B2 58.45(15)
C1 B3 H3 125.1
C1 B3 B4 104.0(2)
C1 B3 B9 58.32(17)
B1 B3 H3 122.2
B2 B3 B1 59.70(14)
B2 B3 H3 122.0
B4 B3 B1 60.18(14)
B4 B3 B2 107.33(19)
B4 B3 H3 122.7
B9 B3 B1 108.2(2)
B9 B3 B2 107.4(2)
B9 B3 H3 121.6
B9 B3 B4 59.89(16)
C2 B4 B1 105.10(19)
C2 B4 B3 104.3(2)
C2 B4 H4A 125.0
C2 B4 B5 58.62(15)
C2 B4 B9 58.18(17)
B1 B4 H4A 121.7
B3 B4 B1 60.68(14)
B3 B4 H4A 122.4
B5 B4 B1 59.98(14)
B5 B4 B3 107.90(18)
B5 B4 H4A 121.8
B9 B4 B1 108.50(18)
B9 B4 B3 59.80(16)
B9 B4 H4A 121.8
B9 B4 B5 107.4(2)
C2 B5 B1 105.62(17)
C2 B5 B4 58.65(15)
C2 B5 H5 124.8
C2 B5 B6 104.81(17)
C2 B5 B7 58.86(15)
B1 B5 H5 121.3
B4 B5 B1 60.61(14)
B4 B5 H5 121.1
B4 B5 B6 108.90(17)
B4 B5 B7 108.48(18)
B6 B5 B1 60.98(14)
B6 B5 H5 122.0
B7 B5 B1 109.25(17)
B7 B5 H5 121.2
B7 B5 B6 59.84(15)
B1 B6 H6A 121.4
B2 B6 B1 59.75(14)
B2 B6 B5 106.82(18)
B2 B6 H6A 122.1
B5 B6 B1 59.70(14)
B5 B6 H6A 122.4
B7 B6 B1 108.41(18)
B7 B6 B2 107.75(17)
B7 B6 B5 60.08(15)
B7 B6 H6A 121.7
B8 B6 B1 108.73(18)
B8 B6 B2 60.54(15)
B8 B6 B5 107.55(17)
B8 B6 H6A 121.4
B8 B6 B7 59.64(15)
C2 B7 B5 58.43(15)
C2 B7 B6 104.7(2)
C2 B7 H7 125.0
C2 B7 B8 104.6(2)
C2 B7 B10 58.40(16)
B5 B7 H7 121.7
B6 B7 B5 60.08(15)
B6 B7 H7 122.3
B8 B7 B5 107.76(19)
B8 B7 B6 59.90(15)
B8 B7 H7 122.4
B10 B7 B5 107.5(2)
B10 B7 B6 108.02(19)
B10 B7 H7 121.6
B10 B7 B8 60.18(16)
C1 B8 B2 58.01(15)
C1 B8 B6 104.2(2)
C1 B8 B7 104.2(2)
C1 B8 H8A 125.4
C1 B8 B10 58.40(17)
B2 B8 H8A 121.8
B6 B8 B2 60.06(15)
B6 B8 H8A 122.1
B7 B8 B2 108.02(19)
B7 B8 B6 60.46(15)
B7 B8 H8A 122.3
B7 B8 B10 59.89(15)
B10 B8 B2 107.4(2)
B10 B8 B6 108.23(19)
B10 B8 H8A 121.6
C1 B9 C2 101.2(2)
C1 B9 B3 58.65(16)
C1 B9 B4 104.62(18)
C1 B9 H9 125.7
C1 B9 B10 58.72(17)
C2 B9 B3 105.33(18)
C2 B9 B4 58.99(16)
C2 B9 H9 125.3
C2 B9 B10 58.50(17)
B3 B9 B4 60.31(16)
B3 B9 H9 121.7
B3 B9 B10 108.4(2)
B4 B9 H9 122.0
B4 B9 B10 108.1(2)
B10 B9 H9 121.2
C1 B10 B7 104.96(18)
C1 B10 B8 59.43(16)
C1 B10 B9 58.14(17)
C1 B10 H10 125.7
C2 B10 C1 100.6(2)
C2 B10 B7 59.44(16)
C2 B10 B8 105.17(18)
C2 B10 B9 58.31(17)
C2 B10 H10 125.5
B7 B10 B8 59.92(16)
B7 B10 B9 108.5(2)
B7 B10 H10 121.7
B8 B10 B9 108.5(2)
B8 B10 H10 121.6
B9 B10 H10 121.3

loop_
_geom_bond_atom_site_label_1
_geom_bond_atom_site_label_2
_geom_bond_distance
O1 C3 1.384(2)
O1 B1 1.406(3)
C1 H1 1.1200
C1 B2 1.693(3)
C1 B3 1.688(4)
C1 B8 1.711(4)
C1 B9 1.682(4)
C1 B10 1.693(4)
C2 H2 1.1200
C2 B4 1.699(4)
C2 B5 1.698(3)
C2 B7 1.706(4)
C2 B9 1.684(4)
C2 B10 1.688(4)
C3 C4 1.383(3)
C3 C8 1.374(3)
C4 H4 0.9500
C4 C5 1.387(3)
C5 C6 1.388(3)
C5 C9 1.512(3)
C6 H6 0.9500
C6 C7 1.391(3)
C7 C8 1.396(3)
C7 C10 1.504(3)
C8 H8 0.9500
C9 H9A 0.9800
C9 H9B 0.9800
C9 H9C 0.9800
C10 H10A 0.9800
C10 H10B 0.9800
C10 H10C 0.9800
B1 B2 1.779(3)
B1 B3 1.799(4)
B1 B4 1.790(3)
B1 B5 1.779(3)
B1 B6 1.801(4)
B2 H2A 1.1200
B2 B3 1.775(4)
B2 B6 1.769(3)
B2 B8 1.778(4)
B3 H3 1.1200
B3 B4 1.771(4)
B3 B9 1.762(4)
B4 H4A 1.1200
B4 B5 1.768(4)
B4 B9 1.763(4)
B5 H5 1.1200
B5 B6 1.772(4)
B5 B7 1.772(4)
B6 H6A 1.1200
B6 B7 1.767(4)
B6 B8 1.758(4)
B7 H7 1.1200
B7 B8 1.753(4)
B7 B10 1.752(4)
B8 H8A 1.1200
B8 B10 1.757(4)
B9 H9 1.1200
B9 B10 1.767(5)
B10 H10 1.1200
